data_2239160
loop_
_publ_author_name
'Moutataouia, Meryem'
'Lamire, Mohammed'
'Saadi, Mohamed'
'El Ammari, Lahcen'

_publ_section_title
;
 Potassium trinickel(II) orthophosphate diphosphate, KNi~3~(PO~4~)P~2~O~7~
;
_journal_coeditor_code BR2234
_journal_issue 1
_journal_name_full 'Acta Crystallographica Section E'
_journal_page_first i5
_journal_paper_doi 10.1107/S1600536813034089
_journal_volume 70
_journal_year 2014
_chemical_formula_iupac 'K Ni3 (P O4) P2 O7'
_chemical_formula_moiety 'Ni3 O11 P3, K'
_chemical_formula_structural 'K Ni3 (P O4) P2 O7'
_chemical_formula_sum 'K Ni3 O11 P3'
_chemical_formula_weight 484.14
_chemical_name_systematic
;
Potassium trinickel(II) orthophosphate diphosphate
;
_space_group_IT_number 14
_symmetry_cell_setting monoclinic
_symmetry_space_group_name_Hall '-P 2yn'
_symmetry_space_group_name_H-M 'P 1 21/n 1'
_atom_sites_solution_primary direct
_atom_sites_solution_secondary difmap
_audit_creation_method SHELXL-97
_cell_angle_alpha 90.00
_cell_angle_beta 118.9650(10)
_cell_angle_gamma 90.00
_cell_formula_units_Z 4
_cell_length_a 9.8591(3)
_cell_length_b 9.3953(3)
_cell_length_c 9.9778(3)
_cell_measurement_reflns_used 3543
_cell_measurement_temperature 296(2)
_cell_measurement_theta_max 34.97
_cell_measurement_theta_min 3.19
_cell_volume 808.63(4)
_computing_cell_refinement 'SAINT (Bruker, 2009)'
_computing_data_collection 'APEX2 (Bruker, 2009)'
_computing_data_reduction 'SAINT (Bruker, 2009)'
_computing_molecular_graphics 'ORTEP-3 for Windows (Farrugia, 2012) and DIAMOND (Brandenburg, 2006)'
_computing_publication_material 'publCIF (Westrip, 2010)'
_computing_structure_refinement 'SHELXL97 (Sheldrick, 2008)'
_computing_structure_solution 'SHELXS97 (Sheldrick, 2008)'
_diffrn_ambient_temperature 296(2)
_diffrn_measured_fraction_theta_full 0.999
_diffrn_measured_fraction_theta_max 0.999
_diffrn_measurement_device_type 'Bruker X8 APEX'
_diffrn_measurement_method '\f and \w scans'
_diffrn_radiation_monochromator graphite
_diffrn_radiation_source 'fine-focus sealed tube'
_diffrn_radiation_type MoK\a
_diffrn_radiation_wavelength 0.71073
_diffrn_reflns_av_R_equivalents 0.0360
_diffrn_reflns_av_sigmaI/netI 0.0257
_diffrn_reflns_limit_h_max 15
_diffrn_reflns_limit_h_min -15
_diffrn_reflns_limit_k_max 15
_diffrn_reflns_limit_k_min -12
_diffrn_reflns_limit_l_max 16
_diffrn_reflns_limit_l_min -15
_diffrn_reflns_number 14936
_diffrn_reflns_theta_full 34.97
_diffrn_reflns_theta_max 34.97
_diffrn_reflns_theta_min 3.19
_exptl_absorpt_coefficient_mu 8.087
_exptl_absorpt_correction_T_max 0.443
_exptl_absorpt_correction_T_min 0.223
_exptl_absorpt_correction_type multi-scan
_exptl_absorpt_process_details '(SADABS; Bruker, 2009)'
_exptl_crystal_colour brown
_exptl_crystal_density_diffrn 3.977
_exptl_crystal_density_method 'not measured'
_exptl_crystal_description Block
_exptl_crystal_F_000 944
_exptl_crystal_size_max 0.25
_exptl_crystal_size_mid 0.18
_exptl_crystal_size_min 0.12
_refine_diff_density_max 0.687
_refine_diff_density_min -0.912
_refine_ls_extinction_coef 0.0100(4)
_refine_ls_extinction_expression Fc^*^=kFc[1+0.001xFc^2^\l^3^/sin(2\q)]^-1/4^
_refine_ls_extinction_method 'SHELXL97 (Sheldrick, 2008)'
_refine_ls_goodness_of_fit_ref 1.064
_refine_ls_matrix_type full
_refine_ls_number_parameters 164
_refine_ls_number_reflns 3543
_refine_ls_number_restraints 0
_refine_ls_restrained_S_all 1.064
_refine_ls_R_factor_all 0.0210
_refine_ls_R_factor_gt 0.0196
_refine_ls_shift/su_max 0.001
_refine_ls_shift/su_mean 0.000
_refine_ls_structure_factor_coef Fsqd
_refine_ls_weighting_details 'calc w=1/[\s^2^(Fo^2^)+(0.0210P)^2^+0.5342P] where P=(Fo^2^+2Fc^2^)/3'
_refine_ls_weighting_scheme calc
_refine_ls_wR_factor_gt 0.0492
_refine_ls_wR_factor_ref 0.0500
_reflns_number_gt 3352
_reflns_number_total 3543
_reflns_threshold_expression I>2\s(I)
_cod_data_source_file br2234sup1.cf
_cod_data_source_block I
_cod_original_sg_symbol_H-M 'P 21/n'
_cod_database_code 2239160
_cod_database_fobs_code 2239160

loop_
_symmetry_equiv_pos_as_xyz
'x, y, z'
'-x+1/2, y+1/2, -z+1/2'
'-x, -y, -z'
'x-1/2, -y-1/2, z-1/2'

loop_
_atom_site_type_symbol
_atom_site_label
_atom_site_fract_x
_atom_site_fract_y
_atom_site_fract_z
_atom_site_U_iso_or_equiv
_atom_site_adp_type
_atom_site_calc_flag
_atom_site_occupancy
_atom_site_symmetry_multiplicity
Ni Ni1 0.861648(18) 0.127830(16) 0.624602(19) 0.00491(4) Uani d 1 1
Ni Ni2 1.007773(18) 0.632051(17) 0.603321(18) 0.00441(4) Uani d 1 1
Ni Ni3 0.679301(17) 0.131207(17) 0.264248(18) 0.00438(4) Uani d 1 1
K K1 0.50173(3) 0.73539(3) 0.41894(4) 0.01315(6) Uani d 1 1
P P1 0.82799(3) 0.83779(3) 0.43146(3) 0.00345(5) Uani d 1 1
P P2 0.69371(3) 0.42611(3) 0.42330(3) 0.00344(6) Uani d 1 1
P P3 0.85111(3) 0.44065(3) 0.75246(3) 0.00384(6) Uani d 1 1
O O1 0.96823(10) 0.77074(9) 0.41635(10) 0.00519(14) Uani d 1 1
O O2 0.82563(10) 1.00027(9) 0.43452(10) 0.00565(14) Uani d 1 1
O O3 0.84288(10) 0.77158(10) 0.57665(10) 0.00698(15) Uani d 1 1
O O4 0.68760(10) 0.77531(10) 0.28581(10) 0.00575(14) Uani d 1 1
O O5 0.54105(10) 0.47889(10) 0.30043(10) 0.00712(15) Uani d 1 1
O O6 0.83385(10) 0.49624(10) 0.41561(10) 0.00516(14) Uani d 1 1
O O7 0.70827(10) 0.26402(9) 0.43661(10) 0.00567(14) Uani d 1 1
O O8 0.70879(10) 0.48003(10) 0.58176(10) 0.00553(14) Uani d 1 1
O O9 0.81763(10) 0.52456(10) 0.86045(10) 0.00722(15) Uani d 1 1
O O10 0.85298(11) 0.28110(10) 0.76671(11) 0.00720(15) Uani d 1 1
O O11 0.99874(10) 0.49156(10) 0.74974(10) 0.00609(15) Uani d 1 1

loop_
_atom_site_aniso_label
_atom_site_aniso_U_11
_atom_site_aniso_U_22
_atom_site_aniso_U_33
_atom_site_aniso_U_12
_atom_site_aniso_U_13
_atom_site_aniso_U_23
Ni1 0.00522(7) 0.00507(8) 0.00467(7) 0.00009(4) 0.00258(6) 0.00000(5)
Ni2 0.00475(7) 0.00416(7) 0.00444(7) 0.00088(4) 0.00232(6) 0.00091(4)
Ni3 0.00555(7) 0.00355(8) 0.00402(7) -0.00021(4) 0.00230(6) 0.00010(4)
K1 0.01425(12) 0.01237(13) 0.01689(13) 0.00032(9) 0.01076(10) 0.00072(10)
P1 0.00407(11) 0.00287(12) 0.00361(12) 0.00047(8) 0.00202(9) 0.00016(9)
P2 0.00370(11) 0.00332(12) 0.00354(12) -0.00001(8) 0.00194(9) -0.00022(9)
P3 0.00463(11) 0.00382(12) 0.00401(12) -0.00023(9) 0.00284(9) -0.00035(9)
O1 0.0048(3) 0.0046(3) 0.0073(4) 0.0006(3) 0.0038(3) 0.0003(3)
O2 0.0076(3) 0.0031(4) 0.0053(3) 0.0008(3) 0.0025(3) 0.0000(3)
O3 0.0092(4) 0.0073(4) 0.0064(4) 0.0025(3) 0.0053(3) 0.0023(3)
O4 0.0045(3) 0.0050(4) 0.0061(3) 0.0000(3) 0.0012(3) -0.0008(3)
O5 0.0053(3) 0.0072(4) 0.0058(4) 0.0007(3) 0.0003(3) -0.0002(3)
O6 0.0049(3) 0.0052(4) 0.0065(4) -0.0007(3) 0.0036(3) -0.0002(3)
O7 0.0077(3) 0.0034(4) 0.0060(4) 0.0002(3) 0.0034(3) -0.0003(3)
O8 0.0059(3) 0.0067(4) 0.0042(3) 0.0007(3) 0.0025(3) -0.0005(3)
O9 0.0086(4) 0.0084(4) 0.0062(4) 0.0006(3) 0.0048(3) -0.0020(3)
O10 0.0112(4) 0.0042(4) 0.0079(4) -0.0006(3) 0.0060(3) -0.0005(3)
O11 0.0052(3) 0.0068(4) 0.0074(4) 0.0002(3) 0.0039(3) 0.0019(3)

loop_
_atom_type_symbol
_atom_type_description
_atom_type_scat_dispersion_real
_atom_type_scat_dispersion_imag
_atom_type_scat_source
O O 0.0106 0.0060 'International Tables Vol C Tables 4.2.6.8 and 6.1.1.4'
P P 0.1023 0.0942 'International Tables Vol C Tables 4.2.6.8 and 6.1.1.4'
K K 0.2009 0.2494 'International Tables Vol C Tables 4.2.6.8 and 6.1.1.4'
Ni Ni 0.3393 1.1124 'International Tables Vol C Tables 4.2.6.8 and 6.1.1.4'

loop_
_geom_angle_atom_site_label_1
_geom_angle_atom_site_label_2
_geom_angle_atom_site_label_3
_geom_angle_site_symmetry_1
_geom_angle_site_symmetry_3
_geom_angle
O5 Ni1 O10 4_666 . 93.40(4)
O5 Ni1 O9 4_666 2_646 96.96(4)
O10 Ni1 O9 . 2_646 87.52(4)
O5 Ni1 O2 4_666 1_545 100.96(4)
O10 Ni1 O2 . 1_545 165.64(4)
O9 Ni1 O2 2_646 1_545 91.17(4)
O5 Ni1 O1 4_666 3_766 87.13(4)
O10 Ni1 O1 . 3_766 96.81(3)
O9 Ni1 O1 2_646 3_766 173.88(4)
O2 Ni1 O1 1_545 3_766 83.57(3)
O5 Ni1 O7 4_666 . 168.65(4)
O10 Ni1 O7 . . 86.48(4)
O9 Ni1 O7 2_646 . 94.38(3)
O2 Ni1 O7 1_545 . 79.36(3)
O1 Ni1 O7 3_766 . 81.62(3)
O11 Ni2 O3 . . 102.02(4)
O11 Ni2 O4 . 4_676 87.49(4)
O3 Ni2 O4 . 4_676 98.00(4)
O11 Ni2 O6 . 3_766 89.12(4)
O3 Ni2 O6 . 3_766 167.61(4)
O4 Ni2 O6 4_676 3_766 87.78(4)
O11 Ni2 O1 . . 168.14(3)
O3 Ni2 O1 . . 72.17(3)
O4 Ni2 O1 4_676 . 103.41(4)
O6 Ni2 O1 3_766 . 95.88(3)
O11 Ni2 O6 . . 87.01(4)
O3 Ni2 O6 . . 91.05(4)
O4 Ni2 O6 4_676 . 170.22(4)
O6 Ni2 O6 3_766 . 84.05(4)
O1 Ni2 O6 . . 82.84(3)
O2 Ni3 O7 1_545 . 84.95(4)
O2 Ni3 O11 1_545 4_565 87.67(4)
O7 Ni3 O11 . 4_565 99.52(4)
O2 Ni3 O4 1_545 2_645 108.45(4)
O7 Ni3 O4 . 2_645 87.57(4)
O11 Ni3 O4 4_565 2_645 163.00(4)
O2 Ni3 O1 1_545 2_645 178.03(3)
O7 Ni3 O1 . 2_645 95.54(4)
O11 Ni3 O1 4_565 2_645 94.13(3)
O4 Ni3 O1 2_645 2_645 69.68(3)
O2 Ni3 O6 1_545 2_645 94.15(3)
O7 Ni3 O6 . 2_645 175.46(3)
O11 Ni3 O6 4_565 2_645 84.87(3)
O4 Ni3 O6 2_645 2_645 88.50(3)
O1 Ni3 O6 2_645 2_645 85.21(3)
O4 K1 O9 . 4_575 107.91(3)
O4 K1 O10 . 2_656 115.00(3)
O9 K1 O10 4_575 2_656 92.23(3)
O4 K1 O5 . . 69.69(3)
O9 K1 O5 4_575 . 145.41(3)
O10 K1 O5 2_656 . 120.66(3)
O4 K1 O8 . 3_666 137.36(3)
O9 K1 O8 4_575 3_666 99.93(3)
O10 K1 O8 2_656 3_666 95.04(3)
O5 K1 O8 . 3_666 69.04(3)
O4 K1 O3 . . 52.60(3)
O9 K1 O3 4_575 . 118.50(3)
O10 K1 O3 2_656 . 63.30(3)
O5 K1 O3 . . 88.24(3)
O8 K1 O3 3_666 . 135.18(3)
O4 K1 O3 . 4_575 63.64(2)
O9 K1 O3 4_575 4_575 81.38(3)
O10 K1 O3 2_656 4_575 172.36(3)
O5 K1 O3 . 4_575 66.47(3)
O8 K1 O3 3_666 4_575 90.21(3)
O3 K1 O3 . 4_575 116.18(3)
O4 K1 O7 . 3_666 172.06(3)
O9 K1 O7 4_575 3_666 64.66(3)
O10 K1 O7 2_656 3_666 64.03(3)
O5 K1 O7 . 3_666 117.91(3)
O8 K1 O7 3_666 3_666 49.54(2)
O3 K1 O7 . 3_666 127.31(3)
O3 K1 O7 4_575 3_666 116.17(3)
O4 K1 O8 . . 86.23(3)
O9 K1 O8 4_575 . 161.82(3)
O10 K1 O8 2_656 . 71.04(3)
O5 K1 O8 . . 49.77(3)
O8 K1 O8 3_666 . 75.30(3)
O3 K1 O8 . . 60.91(2)
O3 K1 O8 4_575 . 115.80(3)
O7 K1 O8 3_666 . 100.50(2)
O4 K1 O11 . 4_575 56.81(3)
O9 K1 O11 4_575 4_575 51.13(2)
O10 K1 O11 2_656 4_575 110.78(3)
O5 K1 O11 . 4_575 117.10(3)
O8 K1 O11 3_666 4_575 140.19(3)
O3 K1 O11 . 4_575 84.38(2)
O3 K1 O11 4_575 4_575 61.90(2)
O7 K1 O11 3_666 4_575 115.62(3)
O8 K1 O11 . 4_575 140.86(2)
O4 K1 O10 . 3_666 123.00(3)
O9 K1 O10 4_575 3_666 58.37(3)
O10 K1 O10 2_656 3_666 120.20(3)
O5 K1 O10 . 3_666 92.99(3)
O8 K1 O10 3_666 3_666 50.00(2)
O3 K1 O10 . 3_666 174.53(3)
O3 K1 O10 4_575 3_666 59.72(2)
O7 K1 O10 3_666 3_666 56.48(2)
O8 K1 O10 . 3_666 123.62(3)
O11 K1 O10 4_575 3_666 90.32(3)
O3 P1 O2 . . 112.71(5)
O3 P1 O4 . . 111.59(5)
O2 P1 O4 . . 112.35(5)
O3 P1 O1 . . 103.97(5)
O2 P1 O1 . . 114.83(5)
O4 P1 O1 . . 100.53(5)
O5 P2 O7 . . 114.66(5)
O5 P2 O6 . . 112.50(5)
O7 P2 O6 . . 112.05(5)
O5 P2 O8 . . 106.34(5)
O7 P2 O8 . . 105.67(5)
O6 P2 O8 . . 104.70(5)
O9 P3 O10 . . 117.00(5)
O9 P3 O11 . . 112.84(5)
O10 P3 O11 . . 109.97(5)
O9 P3 O8 . . 104.65(5)
O10 P3 O8 . . 106.73(5)
O11 P3 O8 . . 104.55(5)

loop_
_geom_bond_atom_site_label_1
_geom_bond_atom_site_label_2
_geom_bond_site_symmetry_2
_geom_bond_distance
Ni1 O5 4_666 2.0509(9)
Ni1 O10 . 2.0515(9)
Ni1 O9 2_646 2.0840(9)
Ni1 O2 1_545 2.1230(9)
Ni1 O1 3_766 2.1335(9)
Ni1 O7 . 2.1668(9)
Ni2 O11 . 2.0027(9)
Ni2 O3 . 2.0033(9)
Ni2 O4 4_676 2.0223(9)
Ni2 O6 3_766 2.0524(9)
Ni2 O1 . 2.1508(9)
Ni2 O6 . 2.2284(9)
Ni3 O2 1_545 2.0266(9)
Ni3 O7 . 2.0299(9)
Ni3 O11 4_565 2.0666(9)
Ni3 O4 2_645 2.1069(9)
Ni3 O1 2_645 2.1314(9)
Ni3 O6 2_645 2.1494(9)
K1 O4 . 2.7605(9)
K1 O9 4_575 2.7742(10)
K1 O10 2_656 2.7790(10)
K1 O5 . 2.7928(10)
K1 O8 3_666 2.8966(9)
K1 O3 . 2.9627(9)
K1 O3 4_575 2.9901(9)
K1 O7 3_666 3.0421(9)
K1 O8 . 3.0578(9)
K1 O11 4_575 3.0633(10)
K1 O10 3_666 3.0677(10)
P1 O3 . 1.5170(9)
P1 O2 . 1.5273(9)
P1 O4 . 1.5569(9)
P1 O1 . 1.5916(9)
P2 O5 . 1.4924(9)
P2 O7 . 1.5294(9)
P2 O6 . 1.5659(9)
P2 O8 . 1.5971(9)
P3 O9 . 1.4953(9)
P3 O10 . 1.5050(10)
P3 O11 . 1.5447(9)
P3 O8 . 1.6408(9)
